data_4064786
loop_
_publ_author_name
'Xiao, Tianpengfei'
'Zhang, Shu'
'Kehr, Gerald'
'Hao, Xiang'
'Erker, Gerhard'
'Sun, Wen-Hua'

_publ_section_title
;
 Bidentate Iron(II) Dichloride Complexes Bearing Substituted
 8-(Benzimidazol-2-yl)quinolines: Synthesis, Characterization, and
 Ethylene Polymerization Behavior
;
_journal_issue 13
_journal_name_full Organometallics
_journal_page_first 3658
_journal_paper_doi 10.1021/om200338b
_journal_volume 30
_journal_year 2011
_chemical_formula_sum 'C20 H19 N3'
_chemical_formula_weight 301.38
_chemical_name_systematic
;
 ?
;
_space_group_IT_number 19
_symmetry_cell_setting orthorhombic
_symmetry_space_group_name_Hall 'P 2ac 2ab'
_symmetry_space_group_name_H-M 'P 21 21 21'
_atom_sites_solution_hydrogens geom
_atom_sites_solution_primary direct
_atom_sites_solution_secondary difmap
_audit_creation_method SHELXL-97
_cell_angle_alpha 90.00
_cell_angle_beta 90.00
_cell_angle_gamma 90.00
_cell_formula_units_Z 4
_cell_length_a 6.8148(14)
_cell_length_b 11.667(2)
_cell_length_c 20.822(4)
_cell_measurement_reflns_used 4938
_cell_measurement_temperature 173(2)
_cell_measurement_theta_max 27.48
_cell_measurement_theta_min 2.62
_cell_volume 1655.5(5)
_computing_cell_refinement 'Siemens SMART & SAINT'
_computing_data_collection 'Siemens SMART'
_computing_data_reduction 'Siemens XPREP'
_computing_molecular_graphics 'Bruker SHELXTL'
_computing_publication_material 'Bruker SHELXTL'
_computing_structure_refinement 'Siemens SHELXTL'
_computing_structure_solution 'Siemens SHELXTL'
_diffrn_ambient_temperature 173(2)
_diffrn_measured_fraction_theta_full 0.996
_diffrn_measured_fraction_theta_max 0.996
_diffrn_measurement_device_type 'Bruker P4'
_diffrn_measurement_method '\w scans'
_diffrn_radiation_monochromator graphite
_diffrn_radiation_source 'fine-focus sealed tube'
_diffrn_radiation_type MoK\a
_diffrn_radiation_wavelength 0.71073
_diffrn_reflns_av_R_equivalents 0.0373
_diffrn_reflns_av_sigmaI/netI 0.0307
_diffrn_reflns_limit_h_max 8
_diffrn_reflns_limit_h_min -8
_diffrn_reflns_limit_k_max 15
_diffrn_reflns_limit_k_min -12
_diffrn_reflns_limit_l_max 27
_diffrn_reflns_limit_l_min -26
_diffrn_reflns_number 13508
_diffrn_reflns_theta_full 27.48
_diffrn_reflns_theta_max 27.48
_diffrn_reflns_theta_min 2.62
_diffrn_standards_decay_% none
_diffrn_standards_interval_count none
_diffrn_standards_interval_time none
_diffrn_standards_number none
_exptl_absorpt_coefficient_mu 0.073
_exptl_absorpt_correction_T_max 1.0000
_exptl_absorpt_correction_T_min 0.7761
_exptl_absorpt_correction_type multi-scan
_exptl_absorpt_process_details 'SADABS (Sheldrick, 1996)'
_exptl_crystal_colour colorless
_exptl_crystal_density_diffrn 1.209
_exptl_crystal_density_method 'not measured'
_exptl_crystal_description block
_exptl_crystal_F_000 640
_exptl_crystal_size_max 0.8
_exptl_crystal_size_mid 0.8
_exptl_crystal_size_min 0.3
_refine_diff_density_max 0.165
_refine_diff_density_min -0.225
_refine_diff_density_rms 0.040
_refine_ls_abs_structure_details 'Flack H D (1983), Acta Cryst. A39, 876-881'
_refine_ls_abs_structure_Flack 0(3)
_refine_ls_extinction_method none
_refine_ls_goodness_of_fit_ref 1.131
_refine_ls_hydrogen_treatment constr
_refine_ls_matrix_type full
_refine_ls_number_parameters 227
_refine_ls_number_reflns 3786
_refine_ls_number_restraints 32
_refine_ls_restrained_S_all 1.133
_refine_ls_R_factor_gt 0.0560
_refine_ls_shift/su_max 0.000
_refine_ls_shift/su_mean 0.000
_refine_ls_structure_factor_coef Fsqd
_refine_ls_weighting_details 'calc w=1/[\s^2^(Fo^2^)+(0.0600P)^2^+0.3335P] where P=(Fo^2^+2Fc^2^)/3'
_refine_ls_weighting_scheme calc
_refine_ls_wR_factor_gt 0.1376
_refine_ls_wR_factor_ref 0.1400
_reflns_number_gt 3597
_reflns_number_total 3786
_reflns_threshold_expression >2sigma(I)
_cod_data_source_file om200338b_si_001.cif
_cod_data_source_block L5
_cod_depositor_comments
;
The following automatic conversions were performed:

'_symmetry_cell_setting' value 'Orthorhombic' changed to
'orthorhombic' according to
/home/saulius/struct/CIF-dictionaries/cif_core.dic dictionary named
'cif_core.dic' version 2.4.1 from 2010-06-29.

Automatic conversion script
Id: cif_fix_values 1715 2011-07-08 13:25:40Z adriana 
;
_cod_original_cell_volume 1655.5(6)
_cod_original_sg_symbol_H-M P2(1)2(1)2(1)
_cod_database_code 4064786
_refine_ls_r_factor_ref 0.0590

loop_
_symmetry_equiv_pos_as_xyz
'x, y, z'
'-x+1/2, -y, z+1/2'
'-x, y+1/2, -z+1/2'
'x+1/2, -y+1/2, -z'

loop_
_atom_site_label
_atom_site_type_symbol
_atom_site_fract_x
_atom_site_fract_y
_atom_site_fract_z
_atom_site_U_iso_or_equiv
_atom_site_adp_type
_atom_site_occupancy
_atom_site_symmetry_multiplicity
_atom_site_calc_flag
_atom_site_refinement_flags
_atom_site_disorder_assembly
_atom_site_disorder_group
N1 N 0.5668(3) 0.57366(14) 0.10710(8) 0.0391(4) Uani 1 1 d . . .
N3 N 0.8746(2) 0.64138(13) 0.09836(8) 0.0359(4) Uani 1 1 d . . .
C11 C 0.8644(3) 0.54689(16) 0.05869(9) 0.0363(4) Uani 1 1 d . . .
C8 C 0.6378(3) 0.74959(17) 0.16840(10) 0.0393(4) Uani 1 1 d . . .
C16 C 0.6735(3) 0.50495(17) 0.06524(9) 0.0384(4) Uani 1 1 d . . .
C19 C 1.0397(3) 0.72089(18) 0.10138(10) 0.0408(4) Uani 1 1 d . . .
H19A H 1.1638 0.6776 0.0965 0.049 Uiso 1 1 calc R . .
H19B H 1.0415 0.7586 0.1440 0.049 Uiso 1 1 calc R . .
C10 C 0.6928(3) 0.65360(17) 0.12554(9) 0.0359(4) Uani 1 1 d . . .
C14 C 0.7498(4) 0.3582(2) -0.00983(12) 0.0578(6) Uani 1 1 d . . .
H14A H 0.7134 0.2922 -0.0337 0.069 Uiso 1 1 calc R . .
N2 N 0.8893(3) 0.70224(17) 0.24480(9) 0.0551(5) Uani 1 1 d . A .
C9 C 0.7345(3) 0.77087(18) 0.22786(10) 0.0442(5) Uani 1 1 d . . .
C7 C 0.4837(3) 0.8183(2) 0.15008(12) 0.0491(5) Uani 1 1 d . . .
H7A H 0.4211 0.8045 0.1101 0.059 Uiso 1 1 calc R . .
C4 C 0.6697(4) 0.86336(19) 0.26653(10) 0.0480(5) Uani 1 1 d . . .
C15 C 0.6152(4) 0.40765(19) 0.03094(10) 0.0501(5) Uani 1 1 d . . .
H15A H 0.4871 0.3767 0.0356 0.060 Uiso 1 1 calc R . .
C3 C 0.7747(4) 0.8858(2) 0.32381(11) 0.0593(7) Uani 1 1 d . . .
H3A H 0.7364 0.9469 0.3513 0.071 Uiso 1 1 calc R . .
C12 C 1.0004(4) 0.49751(19) 0.01718(10) 0.0468(5) Uani 1 1 d . . .
H12A H 1.1293 0.5274 0.0126 0.056 Uiso 1 1 calc R . .
C1 C 0.9860(5) 0.7270(2) 0.29822(12) 0.0724(9) Uani 1 1 d D . .
C5 C 0.5064(4) 0.9297(2) 0.24643(13) 0.0579(6) Uani 1 1 d . . .
H5A H 0.4592 0.9895 0.2732 0.069 Uiso 1 1 calc R . .
C20 C 1.0276(4) 0.8107(2) 0.04997(13) 0.0584(6) Uani 1 1 d . . .
H20A H 1.1404 0.8625 0.0535 0.088 Uiso 1 1 calc R . .
H20B H 0.9060 0.8546 0.0551 0.088 Uiso 1 1 calc R . .
H20C H 1.0287 0.7738 0.0077 0.088 Uiso 1 1 calc R . .
C13 C 0.9379(4) 0.4027(2) -0.01695(11) 0.0578(6) Uani 1 1 d . . .
H13A H 1.0259 0.3669 -0.0461 0.069 Uiso 1 1 calc R . .
C6 C 0.4164(4) 0.9085(2) 0.18916(13) 0.0589(6) Uani 1 1 d . . .
H6A H 0.3089 0.9544 0.1757 0.071 Uiso 1 1 calc R . .
C2 C 0.9306(5) 0.8190(2) 0.33897(12) 0.0700(8) Uani 1 1 d . A .
H2B H 1.0031 0.8339 0.3770 0.084 Uiso 1 1 calc R . .
C17 C 1.1779(7) 0.6607(4) 0.3108(2) 0.0478(11) Uani 0.635(7) 1 d PDU A 1
H17A H 1.2347 0.6336 0.2697 0.057 Uiso 0.635(7) 1 calc PR A 1
H17B H 1.2749 0.7109 0.3322 0.057 Uiso 0.635(7) 1 calc PR A 1
C18 C 1.1280(7) 0.5593(4) 0.3535(2) 0.0716(15) Uani 0.635(7) 1 d PDU A 1
H18A H 1.2473 0.5151 0.3623 0.107 Uiso 0.635(7) 1 calc PR A 1
H18B H 1.0319 0.5103 0.3318 0.107 Uiso 0.635(7) 1 calc PR A 1
H18C H 1.0725 0.5871 0.3941 0.107 Uiso 0.635(7) 1 calc PR A 1
C18' C 1.2986(15) 0.6865(8) 0.3181(5) 0.079(3) Uani 0.365(7) 1 d PDU A 2
H18D H 1.4016 0.6363 0.3351 0.119 Uiso 0.365(7) 1 calc PR A 2
H18E H 1.3007 0.7597 0.3412 0.119 Uiso 0.365(7) 1 calc PR A 2
H18F H 1.3216 0.7001 0.2723 0.119 Uiso 0.365(7) 1 calc PR A 2
C17' C 1.0994(12) 0.6296(6) 0.3271(4) 0.057(2) Uani 0.365(7) 1 d PDU A 2
H17C H 1.0862 0.5575 0.3024 0.068 Uiso 0.365(7) 1 calc PR A 2
H17D H 1.0666 0.6163 0.3729 0.068 Uiso 0.365(7) 1 calc PR A 2

loop_
_atom_site_aniso_label
_atom_site_aniso_U_11
_atom_site_aniso_U_22
_atom_site_aniso_U_33
_atom_site_aniso_U_23
_atom_site_aniso_U_13
_atom_site_aniso_U_12
N1 0.0411(9) 0.0386(9) 0.0377(8) -0.0021(7) 0.0005(7) -0.0085(7)
N3 0.0353(8) 0.0358(8) 0.0365(8) -0.0002(6) 0.0024(6) -0.0034(7)
C11 0.0467(10) 0.0309(9) 0.0312(9) 0.0019(7) 0.0001(8) 0.0004(8)
C8 0.0386(9) 0.0385(10) 0.0409(10) -0.0057(8) 0.0049(8) -0.0051(8)
C16 0.0496(11) 0.0327(10) 0.0329(9) 0.0001(8) -0.0041(8) -0.0018(9)
C19 0.0346(9) 0.0421(11) 0.0457(10) 0.0031(9) -0.0005(9) -0.0080(8)
C10 0.0378(10) 0.0371(10) 0.0327(9) 0.0001(8) 0.0019(7) -0.0059(8)
C14 0.0853(18) 0.0384(12) 0.0497(12) -0.0081(10) -0.0063(13) 0.0054(12)
N2 0.0790(14) 0.0474(11) 0.0388(9) -0.0062(8) -0.0123(10) 0.0168(10)
C9 0.0555(12) 0.0399(11) 0.0373(10) -0.0032(9) 0.0010(9) 0.0008(10)
C7 0.0394(10) 0.0521(13) 0.0559(13) -0.0126(10) -0.0022(10) -0.0010(10)
C4 0.0605(13) 0.0423(11) 0.0413(11) -0.0101(9) 0.0043(10) 0.0003(11)
C15 0.0653(15) 0.0364(11) 0.0485(11) -0.0051(9) -0.0096(11) -0.0074(11)
C3 0.0879(19) 0.0502(14) 0.0399(11) -0.0137(10) -0.0034(12) 0.0058(13)
C12 0.0563(13) 0.0429(11) 0.0413(11) 0.0053(9) 0.0089(10) 0.0086(10)
C1 0.112(2) 0.0604(16) 0.0445(12) -0.0113(12) -0.0242(14) 0.0305(16)
C5 0.0588(14) 0.0533(14) 0.0616(14) -0.0168(12) 0.0062(12) 0.0084(12)
C20 0.0526(13) 0.0591(15) 0.0635(15) 0.0194(12) -0.0066(12) -0.0142(11)
C13 0.0848(18) 0.0473(13) 0.0412(11) -0.0035(10) 0.0062(12) 0.0164(13)
C6 0.0420(12) 0.0634(15) 0.0713(16) -0.0148(13) -0.0024(11) 0.0108(11)
C2 0.108(2) 0.0589(15) 0.0432(12) -0.0122(11) -0.0241(14) 0.0199(16)
C17 0.053(3) 0.047(2) 0.043(2) 0.0044(17) -0.0079(18) -0.0014(19)
C18 0.066(3) 0.069(3) 0.080(3) 0.031(2) 0.015(2) 0.019(2)
C18' 0.086(6) 0.076(5) 0.075(5) -0.005(4) -0.013(5) 0.006(5)
C17' 0.075(5) 0.050(4) 0.046(4) 0.005(3) -0.002(3) 0.002(4)

loop_
_atom_type_symbol
_atom_type_description
_atom_type_scat_dispersion_real
_atom_type_scat_dispersion_imag
_atom_type_scat_source
C C 0.0033 0.0016 'International Tables Vol C Tables 4.2.6.8 and 6.1.1.4'
H H 0.0000 0.0000 'International Tables Vol C Tables 4.2.6.8 and 6.1.1.4'
N N 0.0061 0.0033 'International Tables Vol C Tables 4.2.6.8 and 6.1.1.4'

loop_
_geom_angle_atom_site_label_1
_geom_angle_atom_site_label_2
_geom_angle_atom_site_label_3
_geom_angle
C10 N1 C16 104.42(16)
C10 N3 C11 106.57(16)
C10 N3 C19 127.84(17)
C11 N3 C19 124.93(17)
N3 C11 C12 132.0(2)
N3 C11 C16 105.57(17)
C12 C11 C16 122.40(19)
C7 C8 C9 119.54(19)
C7 C8 C10 117.85(18)
C9 C8 C10 122.59(19)
N1 C16 C11 110.27(17)
N1 C16 C15 129.8(2)
C11 C16 C15 119.9(2)
N3 C19 C20 111.75(17)
N3 C19 H19A 109.3
C20 C19 H19A 109.3
N3 C19 H19B 109.3
C20 C19 H19B 109.3
H19A C19 H19B 107.9
N1 C10 N3 113.15(17)
N1 C10 C8 122.91(17)
N3 C10 C8 123.85(17)
C15 C14 C13 121.6(2)
C15 C14 H14A 119.2
C13 C14 H14A 119.2
C1 N2 C9 118.2(2)
N2 C9 C4 122.6(2)
N2 C9 C8 118.56(18)
C4 C9 C8 118.9(2)
C8 C7 C6 121.6(2)
C8 C7 H7A 119.2
C6 C7 H7A 119.2
C3 C4 C9 117.5(2)
C3 C4 C5 123.0(2)
C9 C4 C5 119.5(2)
C14 C15 C16 117.8(2)
C14 C15 H15A 121.1
C16 C15 H15A 121.1
C2 C3 C4 119.1(2)
C2 C3 H3A 120.4
C4 C3 H3A 120.4
C13 C12 C11 116.4(2)
C13 C12 H12A 121.8
C11 C12 H12A 121.8
N2 C1 C2 122.3(3)
N2 C1 C17' 115.4(4)
C2 C1 C17' 118.1(4)
N2 C1 C17 117.1(3)
C2 C1 C17 120.3(3)
C17' C1 C17 27.8(3)
C6 C5 C4 120.8(2)
C6 C5 H5A 119.6
C4 C5 H5A 119.6
C19 C20 H20A 109.5
C19 C20 H20B 109.5
H20A C20 H20B 109.5
C19 C20 H20C 109.5
H20A C20 H20C 109.5
H20B C20 H20C 109.5
C12 C13 C14 121.9(2)
C12 C13 H13A 119.1
C14 C13 H13A 119.1
C5 C6 C7 119.6(2)
C5 C6 H6A 120.2
C7 C6 H6A 120.2
C3 C2 C1 120.3(2)
C3 C2 H2B 119.9
C1 C2 H2B 119.9
C18 C17 C1 107.5(4)
C18 C17 H17A 110.2
C1 C17 H17A 110.2
C18 C17 H17B 110.2
C1 C17 H17B 110.2
H17A C17 H17B 108.5
C17 C18 H18A 109.5
C17 C18 H18B 109.5
H18A C18 H18B 109.5
C17 C18 H18C 109.5
H18A C18 H18C 109.5
H18B C18 H18C 109.5
C17' C18' H18D 109.5
C17' C18' H18E 109.5
H18D C18' H18E 109.5
C17' C18' H18F 109.5
H18D C18' H18F 109.5
H18E C18' H18F 109.5
C1 C17' C18' 94.5(6)
C1 C17' H17C 112.8
C18' C17' H17C 112.8
C1 C17' H17D 112.8
C18' C17' H17D 112.8
H17C C17' H17D 110.3

loop_
_geom_bond_atom_site_label_1
_geom_bond_atom_site_label_2
_geom_bond_distance
N1 C10 1.324(2)
N1 C16 1.390(3)
N3 C10 1.369(2)
N3 C11 1.379(2)
N3 C19 1.460(2)
C11 C12 1.392(3)
C11 C16 1.396(3)
C8 C7 1.374(3)
C8 C9 1.424(3)
C8 C10 1.480(3)
C16 C15 1.399(3)
C19 C20 1.500(3)
C19 H19A 0.9900
C19 H19B 0.9900
C14 C15 1.376(4)
C14 C13 1.390(4)
C14 H14A 0.9500
N2 C1 1.325(3)
N2 C9 1.371(3)
C9 C4 1.417(3)
C7 C6 1.408(3)
C7 H7A 0.9500
C4 C3 1.415(3)
C4 C5 1.419(3)
C15 H15A 0.9500
C3 C2 1.354(4)
C3 H3A 0.9500
C12 C13 1.382(3)
C12 H12A 0.9500
C1 C2 1.420(4)
C1 C17' 1.500(7)
C1 C17 1.541(5)
C5 C6 1.364(4)
C5 H5A 0.9500
C20 H20A 0.9800
C20 H20B 0.9800
C20 H20C 0.9800
C13 H13A 0.9500
C6 H6A 0.9500
C2 H2B 0.9500
C17 C18 1.519(5)
C17 H17A 0.9900
C17 H17B 0.9900
C18 H18A 0.9800
C18 H18B 0.9800
C18 H18C 0.9800
C18' C17' 1.523(8)
C18' H18D 0.9800
C18' H18E 0.9800
C18' H18F 0.9800
C17' H17C 0.9900
C17' H17D 0.9900

loop_
_geom_torsion_atom_site_label_1
_geom_torsion_atom_site_label_2
_geom_torsion_atom_site_label_3
_geom_torsion_atom_site_label_4
_geom_torsion
C10 N3 C11 C12 176.7(2)
C19 N3 C11 C12 5.4(3)
C10 N3 C11 C16 -1.1(2)
C19 N3 C11 C16 -172.42(17)
C10 N1 C16 C11 -0.8(2)
C10 N1 C16 C15 -179.7(2)
N3 C11 C16 N1 1.2(2)
C12 C11 C16 N1 -176.89(18)
N3 C11 C16 C15 -179.75(17)
C12 C11 C16 C15 2.1(3)
C10 N3 C19 C20 -85.7(3)
C11 N3 C19 C20 83.7(2)
C16 N1 C10 N3 0.0(2)
C16 N1 C10 C8 176.88(18)
C11 N3 C10 N1 0.7(2)
C19 N3 C10 N1 171.67(18)
C11 N3 C10 C8 -176.09(18)
C19 N3 C10 C8 -5.2(3)
C7 C8 C10 N1 -55.7(3)
C9 C8 C10 N1 122.7(2)
C7 C8 C10 N3 120.9(2)
C9 C8 C10 N3 -60.8(3)
C1 N2 C9 C4 -2.7(4)
C1 N2 C9 C8 175.9(3)
C7 C8 C9 N2 -179.2(2)
C10 C8 C9 N2 2.5(3)
C7 C8 C9 C4 -0.5(3)
C10 C8 C9 C4 -178.77(19)
C9 C8 C7 C6 -1.0(3)
C10 C8 C7 C6 177.4(2)
N2 C9 C4 C3 1.7(3)
C8 C9 C4 C3 -177.0(2)
N2 C9 C4 C5 -179.0(2)
C8 C9 C4 C5 2.3(3)
C13 C14 C15 C16 0.1(4)
N1 C16 C15 C14 177.2(2)
C11 C16 C15 C14 -1.6(3)
C9 C4 C3 C2 0.1(4)
C5 C4 C3 C2 -179.2(3)
N3 C11 C12 C13 -178.5(2)
C16 C11 C12 C13 -1.0(3)
C9 N2 C1 C2 2.1(5)
C9 N2 C1 C17' 158.3(4)
C9 N2 C1 C17 -170.8(3)
C3 C4 C5 C6 176.5(3)
C9 C4 C5 C6 -2.8(4)
C11 C12 C13 C14 -0.6(3)
C15 C14 C13 C12 1.0(4)
C4 C5 C6 C7 1.3(4)
C8 C7 C6 C5 0.6(4)
C4 C3 C2 C1 -0.8(4)
N2 C1 C2 C3 -0.4(5)
C17' C1 C2 C3 -155.9(4)
C17 C1 C2 C3 172.3(3)
N2 C1 C17 C18 -95.1(4)
C2 C1 C17 C18 91.9(4)
C17' C1 C17 C18 -1.5(7)
N2 C1 C17' C18' 116.4(5)
C2 C1 C17' C18' -86.3(6)
C17 C1 C17' C18' 16.1(6)
